data_4072015
loop_
_publ_author_name
'Grushin, Vladimir V.'
'Marshall, William J.'

_publ_section_title
;
 Fluorination of Nonactivated Haloarenes via Arynes under Mild Conditions,
 Resulting from Further Studies toward Ar&#x2212;F Reductive Elimination
 from Palladium(II)
;
_journal_issue 19
_journal_name_full Organometallics
_journal_page_first 4825
_journal_paper_doi 10.1021/om800520e
_journal_volume 27
_journal_year 2008
_chemical_formula_sum 'C36 H30 F N P2'
_chemical_formula_weight 557.55
_chemical_name_systematic
;
 ?
;
_space_group_IT_number 14
_symmetry_cell_setting monoclinic
_symmetry_space_group_name_Hall '-P 2yn'
_symmetry_space_group_name_H-M 'P 1 21/n 1'
_atom_sites_solution_hydrogens geom
_atom_sites_solution_primary direct
_atom_sites_solution_secondary difmap
_audit_creation_method SHELXL-97
_cell_angle_alpha 90.00
_cell_angle_beta 92.4570(10)
_cell_angle_gamma 90.00
_cell_formula_units_Z 4
_cell_length_a 9.2235(7)
_cell_length_b 20.7854(16)
_cell_length_c 15.0618(11)
_cell_measurement_temperature 293(2)
_cell_volume 2884.9(4)
_computing_cell_refinement 'Bruker XSCANS'
_computing_data_collection 'Bruker XSCANS'
_computing_data_reduction 'Bruker SHELXTL'
_computing_molecular_graphics 'Bruker SHELXTL'
_computing_publication_material 'Bruker SHELXTL'
_computing_structure_refinement 'SHELXL-97 (Sheldrick, 1997)'
_computing_structure_solution 'SHELXS-97 (Sheldrick, 1990)'
_diffrn_ambient_temperature 293(2)
_diffrn_measured_fraction_theta_full 0.991
_diffrn_measured_fraction_theta_max 0.991
_diffrn_measurement_device_type 'Bruker P4'
_diffrn_measurement_method '\w scans'
_diffrn_radiation_monochromator graphite
_diffrn_radiation_source 'fine-focus sealed tube'
_diffrn_radiation_type MoK\a
_diffrn_radiation_wavelength 0.71073
_diffrn_reflns_av_R_equivalents 0.0365
_diffrn_reflns_av_sigmaI/netI 0.0419
_diffrn_reflns_limit_h_max 12
_diffrn_reflns_limit_h_min -10
_diffrn_reflns_limit_k_max 27
_diffrn_reflns_limit_k_min -27
_diffrn_reflns_limit_l_max 19
_diffrn_reflns_limit_l_min -20
_diffrn_reflns_number 23082
_diffrn_reflns_theta_full 28.50
_diffrn_reflns_theta_max 28.50
_diffrn_reflns_theta_min 1.67
_exptl_absorpt_coefficient_mu 0.184
_exptl_absorpt_correction_type none
_exptl_crystal_colour colourless
_exptl_crystal_density_diffrn 1.284
_exptl_crystal_density_method 'not measured'
_exptl_crystal_description sq.plate
_exptl_crystal_F_000 1168
_exptl_crystal_size_max 0.420
_exptl_crystal_size_mid 0.420
_exptl_crystal_size_min 0.100
_refine_diff_density_max 0.348
_refine_diff_density_min -0.303
_refine_diff_density_rms 0.050
_refine_ls_extinction_method none
_refine_ls_goodness_of_fit_ref 1.033
_refine_ls_hydrogen_treatment riding
_refine_ls_matrix_type full
_refine_ls_number_parameters 363
_refine_ls_number_reflns 7261
_refine_ls_number_restraints 0
_refine_ls_restrained_S_all 1.033
_refine_ls_R_factor_all 0.0569
_refine_ls_R_factor_gt 0.0396
_refine_ls_shift/su_max 0.001
_refine_ls_shift/su_mean 0.000
_refine_ls_structure_factor_coef Fsqd
_refine_ls_weighting_details 'calc w=1/[\s^2^(Fo^2^)+(0.0504P)^2^+0.7220P] where P=(Fo^2^+2Fc^2^)/3'
_refine_ls_weighting_scheme calc
_refine_ls_wR_factor_gt 0.0958
_refine_ls_wR_factor_ref 0.1053
_reflns_number_gt 5609
_reflns_number_total 7261
_reflns_threshold_expression >2sigma(I)
_cod_data_source_file om800520e-file002.cif
_cod_data_source_block 05039
_cod_depositor_comments
;
The following automatic conversions were performed:

'_symmetry_cell_setting' value 'Monoclinic' changed to 'monoclinic'
according to /home/saulius/struct/CIF-dictionaries/cif_core.dic
dictionary named 'cif_core.dic' version 2.4.1 from 2010-06-29.

Automatic conversion script
Id: cif_fix_values 1715 2011-07-08 13:25:40Z adriana 
;
_cod_original_sg_symbol_H-M P2(1)/n
_cod_database_code 4072015

loop_
_symmetry_equiv_pos_as_xyz
'x, y, z'
'-x+1/2, y+1/2, -z+1/2'
'-x, -y, -z'
'x-1/2, -y-1/2, z-1/2'

loop_
_atom_site_label
_atom_site_type_symbol
_atom_site_fract_x
_atom_site_fract_y
_atom_site_fract_z
_atom_site_U_iso_or_equiv
_atom_site_adp_type
_atom_site_occupancy
_atom_site_symmetry_multiplicity
_atom_site_calc_flag
_atom_site_refinement_flags
P1 P 0.47287(4) -0.010449(17) 0.75945(2) 0.02016(10) Uani 1 1 d .
P2 P 0.50491(4) 0.126990(17) 0.77332(2) 0.01997(9) Uani 1 1 d .
F1 F 0.58015(9) 0.02748(4) 0.67540(6) 0.0251(2) Uani 1 1 d .
N1 N 0.45832(14) 0.05892(5) 0.80931(8) 0.0221(3) Uani 1 1 d .
C1 C 0.36798(16) -0.05666(7) 0.84386(10) 0.0220(3) Uani 1 1 d .
C2 C 0.29918(18) -0.02864(8) 0.91426(10) 0.0279(3) Uani 1 1 d .
H2A H 0.3037 0.0157 0.9217 0.034 Uiso 1 1 calc R
C3 C 0.2233(2) -0.06566(9) 0.97416(11) 0.0340(4) Uani 1 1 d .
H3A H 0.1774 -0.0458 1.0206 0.041 Uiso 1 1 calc R
C4 C 0.21606(19) -0.13155(8) 0.96474(11) 0.0333(4) Uani 1 1 d .
H4A H 0.1666 -0.1562 1.0051 0.040 Uiso 1 1 calc R
C5 C 0.28315(18) -0.16092(8) 0.89449(11) 0.0299(4) Uani 1 1 d .
H5A H 0.2783 -0.2053 0.8874 0.036 Uiso 1 1 calc R
C6 C 0.35736(17) -0.12366(7) 0.83501(10) 0.0255(3) Uani 1 1 d .
H6A H 0.4013 -0.1437 0.7879 0.031 Uiso 1 1 calc R
C7 C 0.63691(16) -0.05947(7) 0.78061(10) 0.0230(3) Uani 1 1 d .
C8 C 0.71369(18) -0.08835(7) 0.71352(11) 0.0282(3) Uani 1 1 d .
H8A H 0.6796 -0.0852 0.6547 0.034 Uiso 1 1 calc R
C9 C 0.84099(19) -0.12181(8) 0.73436(12) 0.0339(4) Uani 1 1 d .
H9A H 0.8899 -0.1422 0.6895 0.041 Uiso 1 1 calc R
C10 C 0.89537(19) -0.12512(9) 0.82083(14) 0.0396(4) Uani 1 1 d .
H10A H 0.9819 -0.1467 0.8342 0.048 Uiso 1 1 calc R
C11 C 0.8206(2) -0.09615(9) 0.88781(13) 0.0399(4) Uani 1 1 d .
H11A H 0.8574 -0.0979 0.9462 0.048 Uiso 1 1 calc R
C12 C 0.69075(18) -0.06462(8) 0.86800(11) 0.0302(4) Uani 1 1 d .
H12A H 0.6391 -0.0467 0.9136 0.036 Uiso 1 1 calc R
C13 C 0.34525(16) -0.03092(7) 0.66643(10) 0.0215(3) Uani 1 1 d .
C14 C 0.19685(17) -0.02869(7) 0.68064(10) 0.0258(3) Uani 1 1 d .
H14A H 0.1656 -0.0210 0.7376 0.031 Uiso 1 1 calc R
C15 C 0.09543(18) -0.03779(8) 0.61137(11) 0.0309(4) Uani 1 1 d .
H15A H -0.0031 -0.0346 0.6215 0.037 Uiso 1 1 calc R
C16 C 0.1407(2) -0.05156(8) 0.52717(11) 0.0318(4) Uani 1 1 d .
H16A H 0.0725 -0.0584 0.4809 0.038 Uiso 1 1 calc R
C17 C 0.28715(19) -0.05520(7) 0.51160(11) 0.0303(4) Uani 1 1 d .
H17A H 0.3174 -0.0651 0.4551 0.036 Uiso 1 1 calc R
C18 C 0.38893(18) -0.04404(7) 0.58053(10) 0.0262(3) Uani 1 1 d .
H18A H 0.4873 -0.0453 0.5694 0.031 Uiso 1 1 calc R
C19 C 0.43049(16) 0.18542(7) 0.84829(10) 0.0210(3) Uani 1 1 d .
C20 C 0.37863(17) 0.24510(7) 0.81893(11) 0.0260(3) Uani 1 1 d .
H20A H 0.3761 0.2548 0.7586 0.031 Uiso 1 1 calc R
C21 C 0.33070(18) 0.29011(7) 0.87920(12) 0.0300(4) Uani 1 1 d .
H21A H 0.2959 0.3298 0.8593 0.036 Uiso 1 1 calc R
C22 C 0.33506(19) 0.27562(8) 0.96918(12) 0.0330(4) Uani 1 1 d .
H22A H 0.3045 0.3059 1.0098 0.040 Uiso 1 1 calc R
C23 C 0.3847(2) 0.21618(8) 0.99878(12) 0.0354(4) Uani 1 1 d .
H23A H 0.3862 0.2065 1.0591 0.042 Uiso 1 1 calc R
C24 C 0.43230(18) 0.17104(8) 0.93875(11) 0.0291(3) Uani 1 1 d .
H24A H 0.4654 0.1311 0.9589 0.035 Uiso 1 1 calc R
C25 C 0.69793(16) 0.14571(7) 0.77842(10) 0.0244(3) Uani 1 1 d .
C26 C 0.74331(19) 0.20968(8) 0.77728(13) 0.0351(4) Uani 1 1 d .
H26A H 0.6747 0.2423 0.7700 0.042 Uiso 1 1 calc R
C27 C 0.8891(2) 0.22544(9) 0.78683(14) 0.0451(5) Uani 1 1 d .
H27A H 0.9180 0.2683 0.7852 0.054 Uiso 1 1 calc R
C28 C 0.9916(2) 0.17722(10) 0.79885(15) 0.0487(5) Uani 1 1 d .
H28A H 1.0895 0.1875 0.8059 0.058 Uiso 1 1 calc R
C29 C 0.9479(2) 0.11384(10) 0.80037(14) 0.0448(5) Uani 1 1 d .
H29A H 1.0168 0.0815 0.8087 0.054 Uiso 1 1 calc R
C30 C 0.80244(18) 0.09785(8) 0.78966(12) 0.0322(4) Uani 1 1 d .
H30A H 0.7745 0.0549 0.7900 0.039 Uiso 1 1 calc R
C31 C 0.43060(17) 0.14978(7) 0.66442(10) 0.0241(3) Uani 1 1 d .
C32 C 0.28559(19) 0.13534(8) 0.64461(12) 0.0330(4) Uani 1 1 d .
H32A H 0.2316 0.1137 0.6859 0.040 Uiso 1 1 calc R
C33 C 0.2210(2) 0.15319(9) 0.56315(13) 0.0423(5) Uani 1 1 d .
H33A H 0.1240 0.1434 0.5502 0.051 Uiso 1 1 calc R
C34 C 0.3005(2) 0.18539(9) 0.50154(12) 0.0415(5) Uani 1 1 d .
H34A H 0.2570 0.1973 0.4471 0.050 Uiso 1 1 calc R
C35 C 0.4441(2) 0.19994(9) 0.52058(12) 0.0415(5) Uani 1 1 d .
H35A H 0.4973 0.2218 0.4790 0.050 Uiso 1 1 calc R
C36 C 0.5098(2) 0.18216(8) 0.60154(11) 0.0332(4) Uani 1 1 d .
H36A H 0.6070 0.1919 0.6139 0.040 Uiso 1 1 calc R

loop_
_atom_site_aniso_label
_atom_site_aniso_U_11
_atom_site_aniso_U_22
_atom_site_aniso_U_33
_atom_site_aniso_U_23
_atom_site_aniso_U_13
_atom_site_aniso_U_12
P1 0.0235(2) 0.01670(17) 0.02054(19) -0.00048(13) 0.00431(15) -0.00008(14)
P2 0.02168(19) 0.01706(17) 0.02148(19) -0.00053(14) 0.00461(14) -0.00108(14)
F1 0.0284(5) 0.0232(4) 0.0244(4) 0.0006(3) 0.0084(4) -0.0013(4)
N1 0.0258(7) 0.0174(6) 0.0235(6) -0.0013(5) 0.0059(5) -0.0007(5)
C1 0.0246(8) 0.0218(7) 0.0196(7) 0.0022(5) 0.0008(6) -0.0013(6)
C2 0.0348(9) 0.0230(7) 0.0263(8) -0.0011(6) 0.0063(7) -0.0040(6)
C3 0.0398(10) 0.0390(9) 0.0237(8) -0.0019(7) 0.0092(7) -0.0073(8)
C4 0.0357(9) 0.0362(9) 0.0281(8) 0.0085(7) 0.0018(7) -0.0127(7)
C5 0.0328(9) 0.0236(8) 0.0328(9) 0.0063(6) -0.0032(7) -0.0058(7)
C6 0.0276(8) 0.0231(7) 0.0259(8) 0.0004(6) 0.0007(6) -0.0003(6)
C7 0.0233(7) 0.0181(7) 0.0279(8) 0.0007(5) 0.0034(6) -0.0021(6)
C8 0.0303(9) 0.0239(8) 0.0304(8) -0.0024(6) 0.0035(7) 0.0020(6)
C9 0.0305(9) 0.0263(8) 0.0455(10) -0.0041(7) 0.0075(8) 0.0043(7)
C10 0.0275(9) 0.0336(9) 0.0573(12) -0.0003(8) -0.0041(8) 0.0051(7)
C11 0.0358(10) 0.0444(11) 0.0385(10) 0.0018(8) -0.0083(8) 0.0031(8)
C12 0.0313(9) 0.0302(8) 0.0291(8) -0.0021(6) 0.0009(7) 0.0016(7)
C13 0.0264(8) 0.0157(6) 0.0224(7) 0.0020(5) 0.0016(6) 0.0004(6)
C14 0.0282(8) 0.0228(7) 0.0266(8) 0.0050(6) 0.0041(6) 0.0030(6)
C15 0.0258(8) 0.0296(8) 0.0371(9) 0.0089(7) -0.0005(7) 0.0007(7)
C16 0.0383(10) 0.0266(8) 0.0296(8) 0.0064(6) -0.0081(7) -0.0037(7)
C17 0.0441(10) 0.0256(8) 0.0212(8) 0.0010(6) 0.0010(7) -0.0013(7)
C18 0.0304(8) 0.0234(7) 0.0251(8) 0.0015(6) 0.0049(6) -0.0001(6)
C19 0.0187(7) 0.0189(7) 0.0256(7) -0.0027(5) 0.0038(6) -0.0010(5)
C20 0.0271(8) 0.0217(7) 0.0294(8) -0.0002(6) 0.0038(6) -0.0025(6)
C21 0.0304(9) 0.0193(7) 0.0406(9) -0.0021(6) 0.0043(7) 0.0025(6)
C22 0.0339(9) 0.0283(8) 0.0375(9) -0.0108(7) 0.0103(7) 0.0022(7)
C23 0.0450(11) 0.0336(9) 0.0280(9) -0.0036(7) 0.0077(8) 0.0054(8)
C24 0.0364(9) 0.0244(7) 0.0267(8) -0.0003(6) 0.0040(7) 0.0043(7)
C25 0.0230(7) 0.0267(7) 0.0241(7) -0.0018(6) 0.0066(6) -0.0036(6)
C26 0.0296(9) 0.0274(8) 0.0490(11) -0.0043(7) 0.0095(8) -0.0038(7)
C27 0.0366(10) 0.0356(10) 0.0642(14) -0.0113(9) 0.0154(9) -0.0149(8)
C28 0.0249(9) 0.0550(12) 0.0671(14) -0.0174(10) 0.0124(9) -0.0120(9)
C29 0.0244(9) 0.0457(11) 0.0645(13) -0.0100(10) 0.0056(9) 0.0018(8)
C30 0.0270(9) 0.0286(8) 0.0414(10) -0.0023(7) 0.0048(7) -0.0021(7)
C31 0.0299(8) 0.0191(7) 0.0234(7) -0.0021(6) 0.0022(6) 0.0020(6)
C32 0.0359(9) 0.0246(8) 0.0380(9) 0.0030(7) -0.0040(7) -0.0043(7)
C33 0.0449(11) 0.0321(9) 0.0483(11) -0.0020(8) -0.0172(9) -0.0024(8)
C34 0.0640(13) 0.0330(9) 0.0264(9) -0.0037(7) -0.0087(9) 0.0098(9)
C35 0.0545(12) 0.0461(11) 0.0247(9) 0.0059(7) 0.0086(8) 0.0127(9)
C36 0.0333(9) 0.0394(9) 0.0275(8) 0.0046(7) 0.0079(7) 0.0055(7)

loop_
_atom_type_symbol
_atom_type_description
_atom_type_scat_dispersion_real
_atom_type_scat_dispersion_imag
_atom_type_scat_source
C C 0.0033 0.0016 'International Tables Vol C Tables 4.2.6.8 and 6.1.1.4'
H H 0.0000 0.0000 'International Tables Vol C Tables 4.2.6.8 and 6.1.1.4'
F F 0.0171 0.0103 'International Tables Vol C Tables 4.2.6.8 and 6.1.1.4'
N N 0.0061 0.0033 'International Tables Vol C Tables 4.2.6.8 and 6.1.1.4'
P P 0.1023 0.0942 'International Tables Vol C Tables 4.2.6.8 and 6.1.1.4'

loop_
_geom_angle_atom_site_label_1
_geom_angle_atom_site_label_2
_geom_angle_atom_site_label_3
_geom_angle
N1 P1 F1 89.73(5)
N1 P1 C7 119.48(7)
F1 P1 C7 83.85(6)
N1 P1 C13 119.43(7)
F1 P1 C13 85.39(6)
C7 P1 C13 119.86(7)
N1 P1 C1 94.86(6)
F1 P1 C1 175.13(6)
C7 P1 C1 92.46(7)
C13 P1 C1 93.75(7)
N1 P2 C19 105.68(7)
N1 P2 C31 116.50(7)
C19 P2 C31 104.47(7)
N1 P2 C25 117.15(7)
C19 P2 C25 103.07(7)
C31 P2 C25 108.25(7)
P2 N1 P1 127.10(8)
C2 C1 C6 117.22(14)
C2 C1 P1 124.36(11)
C6 C1 P1 118.42(11)
C1 C2 C3 121.41(15)
C4 C3 C2 120.27(16)
C3 C4 C5 119.60(15)
C6 C5 C4 119.65(15)
C5 C6 C1 121.85(15)
C12 C7 C8 118.75(14)
C12 C7 P1 117.64(12)
C8 C7 P1 123.51(12)
C9 C8 C7 120.16(15)
C10 C9 C8 120.59(16)
C9 C10 C11 119.65(16)
C10 C11 C12 120.11(17)
C11 C12 C7 120.68(16)
C14 C13 C18 118.16(14)
C14 C13 P1 118.37(11)
C18 C13 P1 123.31(12)
C15 C14 C13 121.04(15)
C16 C15 C14 119.93(16)
C15 C16 C17 120.19(15)
C16 C17 C18 119.86(16)
C17 C18 C13 120.78(15)
C24 C19 C20 119.35(14)
C24 C19 P2 118.42(11)
C20 C19 P2 122.15(12)
C21 C20 C19 120.42(15)
C22 C21 C20 119.70(15)
C23 C22 C21 120.24(15)
C22 C23 C24 120.21(16)
C23 C24 C19 120.07(15)
C30 C25 C26 118.48(15)
C30 C25 P2 121.58(12)
C26 C25 P2 119.79(12)
C27 C26 C25 120.98(17)
C28 C27 C26 119.79(18)
C29 C28 C27 119.69(17)
C28 C29 C30 120.69(18)
C29 C30 C25 120.36(16)
C32 C31 C36 119.07(15)
C32 C31 P2 117.41(12)
C36 C31 P2 123.50(12)
C31 C32 C33 120.20(17)
C34 C33 C32 120.20(18)
C35 C34 C33 120.02(17)
C34 C35 C36 120.30(18)
C35 C36 C31 120.21(17)

loop_
_geom_bond_atom_site_label_1
_geom_bond_atom_site_label_2
_geom_bond_distance
P1 N1 1.6339(12)
P1 F1 1.8196(9)
P1 C7 1.8406(15)
P1 C13 1.8408(15)
P1 C1 1.8922(15)
P2 N1 1.5812(12)
P2 C19 1.8132(15)
P2 C31 1.8134(15)
P2 C25 1.8208(16)
C1 C2 1.387(2)
C1 C6 1.402(2)
C2 C3 1.397(2)
C3 C4 1.378(2)
C4 C5 1.390(2)
C5 C6 1.387(2)
C7 C12 1.391(2)
C7 C8 1.394(2)
C8 C9 1.389(2)
C9 C10 1.377(3)
C10 C11 1.384(3)
C11 C12 1.386(2)
C13 C14 1.395(2)
C13 C18 1.398(2)
C14 C15 1.384(2)
C15 C16 1.382(2)
C16 C17 1.383(3)
C17 C18 1.389(2)
C19 C24 1.394(2)
C19 C20 1.394(2)
C20 C21 1.389(2)
C21 C22 1.387(2)
C22 C23 1.385(2)
C23 C24 1.387(2)
C25 C30 1.391(2)
C25 C26 1.394(2)
C26 C27 1.385(3)
C27 C28 1.385(3)
C28 C29 1.378(3)
C29 C30 1.385(2)
C31 C32 1.391(2)
C31 C36 1.394(2)
C32 C33 1.391(2)
C33 C34 1.380(3)
C34 C35 1.377(3)
C35 C36 1.389(2)

loop_
_geom_torsion_atom_site_label_1
_geom_torsion_atom_site_label_2
_geom_torsion_atom_site_label_3
_geom_torsion_atom_site_label_4
_geom_torsion
C19 P2 N1 P1 169.51(9)
C31 P2 N1 P1 54.06(12)
C25 P2 N1 P1 -76.41(12)
F1 P1 N1 P2 9.24(10)
C7 P1 N1 P2 92.02(11)
C13 P1 N1 P2 -75.31(12)
C1 P1 N1 P2 -172.39(10)
N1 P1 C1 C2 5.34(14)
F1 P1 C1 C2 165.7(6)
C7 P1 C1 C2 125.21(14)
C13 P1 C1 C2 -114.64(14)
N1 P1 C1 C6 -175.16(12)
F1 P1 C1 C6 -14.8(7)
C7 P1 C1 C6 -55.29(12)
C13 P1 C1 C6 64.85(12)
C6 C1 C2 C3 0.4(2)
P1 C1 C2 C3 179.90(13)
C1 C2 C3 C4 0.5(3)
C2 C3 C4 C5 -0.9(3)
C3 C4 C5 C6 0.4(2)
C4 C5 C6 C1 0.5(2)
C2 C1 C6 C5 -0.9(2)
P1 C1 C6 C5 179.59(12)
N1 P1 C7 C12 43.18(15)
F1 P1 C7 C12 129.37(12)
C13 P1 C7 C12 -149.55(12)
C1 P1 C7 C12 -53.81(13)
N1 P1 C7 C8 -133.06(13)
F1 P1 C7 C8 -46.86(13)
C13 P1 C7 C8 34.21(16)
C1 P1 C7 C8 129.96(13)
C12 C7 C8 C9 0.4(2)
P1 C7 C8 C9 176.55(12)
C7 C8 C9 C10 -2.1(3)
C8 C9 C10 C11 1.6(3)
C9 C10 C11 C12 0.7(3)
C10 C11 C12 C7 -2.5(3)
C8 C7 C12 C11 1.9(2)
P1 C7 C12 C11 -174.47(14)
N1 P1 C13 C14 -55.53(14)
F1 P1 C13 C14 -142.61(12)
C7 P1 C13 C14 137.19(11)
C1 P1 C13 C14 42.19(12)
N1 P1 C13 C18 119.65(13)
F1 P1 C13 C18 32.57(12)
C7 P1 C13 C18 -47.63(15)
C1 P1 C13 C18 -142.63(13)
C18 C13 C14 C15 -1.4(2)
P1 C13 C14 C15 174.03(12)
C13 C14 C15 C16 2.3(2)
C14 C15 C16 C17 -1.1(2)
C15 C16 C17 C18 -1.0(2)
C16 C17 C18 C13 1.8(2)
C14 C13 C18 C17 -0.7(2)
P1 C13 C18 C17 -175.87(11)
N1 P2 C19 C24 38.42(14)
C31 P2 C19 C24 161.86(13)
C25 P2 C19 C24 -85.07(14)
N1 P2 C19 C20 -144.81(13)
C31 P2 C19 C20 -21.38(14)
C25 P2 C19 C20 91.70(13)
C24 C19 C20 C21 0.7(2)
P2 C19 C20 C21 -176.02(12)
C19 C20 C21 C22 0.2(2)
C20 C21 C22 C23 -1.0(3)
C21 C22 C23 C24 0.9(3)
C22 C23 C24 C19 0.1(3)
C20 C19 C24 C23 -0.9(2)
P2 C19 C24 C23 175.96(13)
N1 P2 C25 C30 17.29(16)
C19 P2 C25 C30 132.81(14)
C31 P2 C25 C30 -116.91(14)
N1 P2 C25 C26 -158.19(13)
C19 P2 C25 C26 -42.67(15)
C31 P2 C25 C26 67.61(15)
C30 C25 C26 C27 0.2(3)
P2 C25 C26 C27 175.81(15)
C25 C26 C27 C28 -0.8(3)
C26 C27 C28 C29 0.6(3)
C27 C28 C29 C30 0.2(3)
C28 C29 C30 C25 -0.9(3)
C26 C25 C30 C29 0.7(3)
P2 C25 C30 C29 -174.87(14)
N1 P2 C31 C32 41.17(15)
C19 P2 C31 C32 -74.96(13)
C25 P2 C31 C32 175.71(12)
N1 P2 C31 C36 -140.60(13)
C19 P2 C31 C36 103.27(14)
C25 P2 C31 C36 -6.06(15)
C36 C31 C32 C33 -0.1(2)
P2 C31 C32 C33 178.17(13)
C31 C32 C33 C34 -0.1(3)
C32 C33 C34 C35 0.0(3)
C33 C34 C35 C36 0.2(3)
C34 C35 C36 C31 -0.4(3)
C32 C31 C36 C35 0.4(2)
P2 C31 C36 C35 -177.84(13)

loop_
_cod_related_entry_id
_cod_related_entry_database
_cod_related_entry_code
1 ChemSpider 30659778
